data_7127548
loop_
_publ_author_name
'Abdollahi, Maryam F.'
'You, Jian'
'Wang, Tao'
'Zhao, Yuming'

_publ_section_title
;
 Molecular tuning of the crystallization-induced emission enhancement of
 diphenyl-dibenzofulvene luminogens.
;
_journal_issue 4
_journal_name_full 'Chemical communications (Cambridge, England)'
_journal_page_first 484
_journal_page_last 487
_journal_paper_doi 10.1039/d0cc07013k
_journal_volume 57
_journal_year 2021
_chemical_formula_moiety 'C40 H30 O2'
_chemical_formula_sum 'C40 H30 O2'
_chemical_formula_weight 542.64
_space_group_crystal_system orthorhombic
_space_group_IT_number 19
_space_group_name_Hall 'P 2ac 2ab'
_space_group_name_H-M_alt 'P 21 21 21'
_atom_sites_solution_hydrogens geom
_atom_sites_solution_primary dual
_audit_creation_date 2019-09-27
_audit_creation_method
;
Olex2 1.2
(compiled 2018.05.29 svn.r3508 for OlexSys, GUI svn.r5506)
;
_audit_update_record
;
2020-07-17 deposited with the CCDC.	2020-11-30 downloaded from the CCDC.
;
_cell_angle_alpha 90
_cell_angle_beta 90
_cell_angle_gamma 90
_cell_formula_units_Z 4
_cell_length_a 9.86500(10)
_cell_length_b 15.34040(10)
_cell_length_c 19.31370(10)
_cell_measurement_reflns_used 29509
_cell_measurement_temperature 100(2)
_cell_measurement_theta_max 77.1480
_cell_measurement_theta_min 3.6530
_cell_volume 2922.80(4)
_computing_cell_refinement 'CrysAlisPro 1.171.40.61a (Rigaku OD, 2019)'
_computing_data_collection 'CrysAlisPro 1.171.40.61a (Rigaku OD, 2019)'
_computing_data_reduction 'CrysAlisPro 1.171.40.61a (Rigaku OD, 2019)'
_computing_molecular_graphics 'Olex2 (Dolomanov et al., 2009)'
_computing_publication_material 'Olex2 (Dolomanov et al., 2009)'
_computing_structure_refinement 'XL (Sheldrick, 2008)'
_computing_structure_solution 'ShelXT (Sheldrick, 2015)'
_diffrn_ambient_environment N~2~
_diffrn_ambient_temperature 100(2)
_diffrn_detector 'Hybrid Pixel Array Detector'
_diffrn_detector_area_resol_mean 10.0000
_diffrn_detector_type HyPix
_diffrn_measured_fraction_theta_full 1.000
_diffrn_measured_fraction_theta_max 0.985
_diffrn_measurement_details
;
List of Runs (angles in degrees, time in seconds):

  # Type    Start    End  Width  t~exp~   \w     \q     \k     \f   Frames
#--------------------------------------------------------------------------
  1  \w    -13.00  25.00   0.50    0.26    --  -47.95   5.00 -93.00   76
  2  \w    -16.00  28.00   0.50    0.26    --  -47.95  19.00-180.00   88
  3  \w    -16.00  28.00   0.50    0.26    --  -47.95  19.00-120.00   88
  4  \w    -16.00  28.00   0.50    0.26    --  -47.95  19.00 -60.00   88
  5  \w    -16.00  28.00   0.50    0.26    --  -47.95  19.00  30.00   88
  6  \w    -43.00 -14.00   0.50    2.00    --  -86.25  45.00-180.00   58
  7  \w    -88.00 -14.00   0.50    0.26    --  -47.95 128.00  -6.00  148
  8  \w    -88.00 -14.00   0.50    2.00    --  -86.25 128.00  83.00  148
  9  \w   -119.00 -41.00   0.50    0.26    --  -47.95 -57.00 -30.00  156
 10  \w   -120.00 -73.00   0.50    0.26    --  -47.95-125.00 -60.00   94
 11  \w   -119.00 -33.00   0.50    0.26    --  -47.95 -57.00-120.00  172
 12  \w   -159.00 -60.00   0.50    2.00    --  -86.25  -5.00  90.00  198
 13  \w     84.00 172.00   0.50    2.00    --  107.74 142.00 164.00  176
 14  \w     85.00 178.00   0.50    2.00    --  107.74  77.00  60.00  186
 15  \w     95.00 178.00   0.50    2.00    --  107.74  45.00 -90.00  166
 16  \w     85.00 178.00   0.50    2.00    --  107.74  77.00-180.00  186
 17  \w     35.00  79.00   0.50    2.00    --  107.74 -61.00   0.00   88
 18  \w     35.00  79.00   0.50    2.00    --  107.74 -61.00  60.00   88
 19  \w     35.00 111.00   0.50    2.00    --  107.74-125.00  30.00  152
 20  \w     35.00 105.00   0.50    2.00    --  107.74 -94.00 -90.00  140
 21  \w     36.00 114.00   0.50    2.00    --  107.74-128.00   9.00  156
 22  \w    -96.00 -71.00   0.50    2.00    --  -86.25-129.00   9.00   50
 23  \w   -111.00 -85.00   0.50    0.26    --  -47.95-125.00-150.00   52
 24  \w    -16.00   9.00   0.50    0.26    --  -47.95  19.00 120.00   50
 25  \w    -11.00  15.00   0.50    0.26    --  -47.95  19.00 -30.00   52
 26  \w     48.00  85.00   0.50    0.26    --   47.95-125.00  60.00   74
 27  \w    -43.00 -18.00   0.50    2.00    --  -86.25  45.00   0.00   50
 28  \w    -64.00 -17.00   0.50    2.00    --  -86.25  77.00 -60.00   94
 29  \w    -43.00 -17.00   0.50    2.00    --  -86.25  45.00-120.00   52
 30  \w     40.00  68.00   0.50    2.00    --  107.74 -61.00 -90.00   56
 31  \w     66.00  92.00   0.50    2.00    --  107.74 -94.00-120.00   52
 32  \w     38.00  64.00   0.50    2.00    --  107.74 -61.00-150.00   52
 33  \w     36.00  61.00   0.50    2.00    --  107.74 -94.00-120.00   50
 34  \w     58.00 101.00   0.50    2.00    --  107.74 -94.00 120.00   86
 35  \w     71.00  97.00   0.50    2.00    --  107.74 -94.00  90.00   52
 36  \w    100.00 126.00   0.50    2.00    --  107.74  45.00-180.00   52
 37  \w     95.00 128.00   0.50    2.00    --  107.74 -77.00  60.00   66
 38  \w     44.00  76.00   0.50    2.00    --  107.74 -77.00  60.00   64
 39  \w     99.00 176.00   0.50    2.00    --  107.74  45.00   0.00  154
 40  \w     55.00 111.00   0.50    2.00    --  107.74-125.00-150.00  112
 41  \w     41.00  73.00   0.50    2.00    --  107.74 -61.00-180.00   64
 42  \w     43.00  68.00   0.50    0.26    --   47.95-129.00   9.00   50
 43  \w   -119.00 -33.00   0.50    0.26    --  -47.95 -57.00  30.00  172
 44  \w   -120.00 -25.00   0.50    0.26    --  -47.95 -77.00-150.00  190
 45  \w   -120.00 -25.00   0.50    0.26    --  -47.95 -77.00 -30.00  190
 46  \w   -119.00 -33.00   0.50    0.26    --  -47.95 -57.00  60.00  172
 47  \w   -120.00 -25.00   0.50    0.26    --  -47.95 -77.00  30.00  190
 48  \w   -120.00 -25.00   0.50    0.26    --  -47.95 -77.00 -90.00  190
 49  \w   -120.00 -40.00   0.50    0.26    --  -47.95 -77.00 120.00  160
 50  \w   -120.00 -25.00   0.50    0.26    --  -47.95 -77.00 150.00  190
;
_diffrn_measurement_device 'four-circle diffractometer'
_diffrn_measurement_device_type 'XtaLAB Synergy, Dualflex, HyPix'
_diffrn_measurement_method '\w scans'
_diffrn_orient_matrix_type 'CrysAlisPro convention (1999,Acta A55,543-557)'
_diffrn_orient_matrix_UB_11 -0.0107450000
_diffrn_orient_matrix_UB_12 -0.0690199000
_diffrn_orient_matrix_UB_13 -0.0576676000
_diffrn_orient_matrix_UB_21 0.0005586000
_diffrn_orient_matrix_UB_22 -0.0727760000
_diffrn_orient_matrix_UB_23 0.0549535000
_diffrn_orient_matrix_UB_31 -0.1558161000
_diffrn_orient_matrix_UB_32 0.0045944000
_diffrn_orient_matrix_UB_33 0.0042066000
_diffrn_radiation_monochromator mirror
_diffrn_radiation_probe x-ray
_diffrn_radiation_type CuK\a
_diffrn_radiation_wavelength 1.54184
_diffrn_reflns_av_R_equivalents 0.0516
_diffrn_reflns_av_unetI/netI 0.0222
_diffrn_reflns_Laue_measured_fraction_full 1.000
_diffrn_reflns_Laue_measured_fraction_max 0.985
_diffrn_reflns_limit_h_max 9
_diffrn_reflns_limit_h_min -12
_diffrn_reflns_limit_k_max 18
_diffrn_reflns_limit_k_min -19
_diffrn_reflns_limit_l_max 23
_diffrn_reflns_limit_l_min -24
_diffrn_reflns_number 55815
_diffrn_reflns_point_group_measured_fraction_full 1.000
_diffrn_reflns_point_group_measured_fraction_max 0.976
_diffrn_reflns_theta_full 67.684
_diffrn_reflns_theta_max 77.293
_diffrn_reflns_theta_min 3.680
_diffrn_source 'micro-focus sealed X-ray tube'
_diffrn_source_type 'PhotonJet (Cu) X-ray Source'
_exptl_absorpt_coefficient_mu 0.578
_exptl_absorpt_correction_T_max 1.00000
_exptl_absorpt_correction_T_min 0.87645
_exptl_absorpt_correction_type multi-scan
_exptl_absorpt_process_details
;
CrysAlisPro 1.171.40.61a (Rigaku Oxford Diffraction, 2019)
Empirical absorption correction using spherical harmonics,
 implemented in SCALE3 ABSPACK scaling algorithm.
;
_exptl_crystal_colour colourless
_exptl_crystal_colour_primary colourless
_exptl_crystal_density_diffrn 1.233
_exptl_crystal_description needle
_exptl_crystal_F_000 1144
_exptl_crystal_size_max 0.19
_exptl_crystal_size_mid 0.06
_exptl_crystal_size_min 0.055
_refine_diff_density_max 0.327
_refine_diff_density_min -0.164
_refine_diff_density_rms 0.034
_refine_ls_abs_structure_details
;
 Refined as an inversion twin.
;
_refine_ls_extinction_coef 0.00056(13)
_refine_ls_extinction_expression Fc^*^=kFc[1+0.001xFc^2^\l^3^/sin(2\q)]^-1/4^
_refine_ls_extinction_method 'SHELXL-2018/3 (Sheldrick 2018)'
_refine_ls_goodness_of_fit_ref 1.048
_refine_ls_hydrogen_treatment constr
_refine_ls_matrix_type full
_refine_ls_number_parameters 381
_refine_ls_number_reflns 6069
_refine_ls_number_restraints 0
_refine_ls_restrained_S_all 1.048
_refine_ls_R_factor_all 0.0340
_refine_ls_R_factor_gt 0.0320
_refine_ls_shift/su_max 0.000
_refine_ls_shift/su_mean 0.000
_refine_ls_structure_factor_coef Fsqd
_refine_ls_weighting_details 'w=1/[\s^2^(Fo^2^)+(0.0452P)^2^+0.4430P] where P=(Fo^2^+2Fc^2^)/3'
_refine_ls_weighting_scheme calc
_refine_ls_wR_factor_gt 0.0829
_refine_ls_wR_factor_ref 0.0842
_reflns_Friedel_coverage 0.762
_reflns_Friedel_fraction_full 1.000
_reflns_Friedel_fraction_max 0.965
_reflns_number_gt 5770
_reflns_number_total 6069
_reflns_threshold_expression 'I > 2\s(I)'
_cod_data_source_file d0cc07013k2.cif
_cod_data_source_block mf56-1
_cod_depositor_comments 'Adding full bibliography for 7127545--7127552.cif.'
_cod_database_code 7127548
_shelx_shelxl_version_number 2018/3
_chemical_oxdiff_formula C40H30O2
_chemical_oxdiff_usercomment colorless
_shelx_space_group_comment
;
The symmetry employed for this shelxl refinement is uniquely defined
by the following loop, which should always be used as a source of
symmetry information in preference to the above space-group names.
They are only intended as comments.
;
_shelx_estimated_absorpt_t_max 0.969
_shelx_estimated_absorpt_t_min 0.898
_diffrn_oxdiff_digest_frames
;
013ae7982e10db02d59673508e6a95d55a055788972
;
_reflns_odcompleteness_completeness 100.00
_reflns_odcompleteness_iscentric 1
_reflns_odcompleteness_theta 66.97
_olex2_refinement_description
;
1. Twinned data refinement
 Scales: 0.6(2)
 0.4(2)
2. Fixed Uiso
 At 1.2 times of:
  All C(H) groups, All C(H,H) groups
3.a Secondary CH2 refined with riding coordinates:
 C21(H21A,H21B), C34(H34A,H34B)
3.b Aromatic/amide H refined with riding coordinates:
 C3(H3), C4(H4), C5(H5), C6(H6), C9(H9), C10(H10), C11(H11), C12(H12),
 C16(H16), C17(H17), C18(H18), C19(H19), C23(H23), C24(H24), C25(H25), C26(H26),
  C27(H27), C30(H30), C31(H31), C32(H32), C33(H33), C36(H36), C37(H37),
 C38(H38), C39(H39), C40(H40)
;
_olex2_submission_special_instructions 'No special instructions were received'
_oxdiff_exptl_absorpt_empirical_details
;
Empirical correction (ABSPACK) includes:
- Absorption correction using spherical harmonics
- Frame scaling
;
_oxdiff_exptl_absorpt_empirical_full_max 1.320
_oxdiff_exptl_absorpt_empirical_full_min 0.804

loop_
_space_group_symop_operation_xyz
'x, y, z'
'-x+1/2, -y, z+1/2'
'-x, y+1/2, -z+1/2'
'x+1/2, -y+1/2, -z'

loop_
_atom_site_label
_atom_site_type_symbol
_atom_site_fract_x
_atom_site_fract_y
_atom_site_fract_z
_atom_site_U_iso_or_equiv
_atom_site_adp_type
_atom_site_occupancy
_atom_site_site_symmetry_order
_atom_site_calc_flag
_atom_site_refinement_flags_posn
_atom_site_refinement_flags_adp
_atom_site_refinement_flags_occupancy
_atom_site_disorder_assembly
_atom_site_disorder_group
O1 O 0.56774(12) 0.19204(8) 0.65291(7) 0.0283(3) Uani 1 1 d . . . . .
O2 O 0.56657(13) 0.51636(8) 0.64663(6) 0.0294(3) Uani 1 1 d . . . . .
C1 C 0.50207(18) 0.35902(11) 0.77022(9) 0.0249(3) Uani 1 1 d . . . . .
C2 C 0.5799(2) 0.32845(11) 0.83169(9) 0.0296(4) Uani 1 1 d . . . . .
C3 C 0.7104(2) 0.29527(13) 0.83910(10) 0.0381(5) Uani 1 1 d . . . . .
H3 H 0.766641 0.287153 0.799700 0.046 Uiso 1 1 calc R . . . .
C4 C 0.7575(3) 0.27409(15) 0.90498(11) 0.0484(6) Uani 1 1 d . . . . .
H4 H 0.846309 0.250977 0.910125 0.058 Uiso 1 1 calc R . . . .
C5 C 0.6777(3) 0.28604(14) 0.96299(11) 0.0500(6) Uani 1 1 d . . . . .
H5 H 0.712834 0.272699 1.007540 0.060 Uiso 1 1 calc R . . . .
C6 C 0.5461(3) 0.31751(13) 0.95643(10) 0.0423(5) Uani 1 1 d . . . . .
H6 H 0.489960 0.324304 0.996013 0.051 Uiso 1 1 calc R . . . .
C7 C 0.4983(2) 0.33885(11) 0.89090(9) 0.0328(4) Uani 1 1 d . . . . .
C8 C 0.3681(2) 0.37508(11) 0.87001(9) 0.0320(4) Uani 1 1 d . . . . .
C9 C 0.2538(3) 0.39347(13) 0.90924(11) 0.0412(5) Uani 1 1 d . . . . .
H9 H 0.252765 0.381720 0.957533 0.049 Uiso 1 1 calc R . . . .
C10 C 0.1413(2) 0.42917(15) 0.87710(12) 0.0460(5) Uani 1 1 d . . . . .
H10 H 0.061958 0.441136 0.903304 0.055 Uiso 1 1 calc R . . . .
C11 C 0.1439(2) 0.44750(15) 0.80690(12) 0.0415(5) Uani 1 1 d . . . . .
H11 H 0.066882 0.473370 0.785736 0.050 Uiso 1 1 calc R . . . .
C12 C 0.2574(2) 0.42873(12) 0.76683(10) 0.0333(4) Uani 1 1 d . . . . .
H12 H 0.258091 0.441793 0.718750 0.040 Uiso 1 1 calc R . . . .
C13 C 0.36996(19) 0.39052(11) 0.79811(9) 0.0273(4) Uani 1 1 d . . . . .
C14 C 0.54011(17) 0.35577(10) 0.70305(8) 0.0221(3) Uani 1 1 d . . . . .
C15 C 0.67534(17) 0.32287(11) 0.67998(8) 0.0235(3) Uani 1 1 d . . . . .
C16 C 0.79060(18) 0.37514(12) 0.68212(9) 0.0287(4) Uani 1 1 d . . . . .
H16 H 0.784460 0.432760 0.699882 0.034 Uiso 1 1 calc R . . . .
C17 C 0.91490(18) 0.34388(13) 0.65850(10) 0.0330(4) Uani 1 1 d . . . . .
H17 H 0.993007 0.380064 0.659808 0.040 Uiso 1 1 calc R . . . .
C18 C 0.92362(19) 0.26005(13) 0.63323(10) 0.0328(4) Uani 1 1 d . . . . .
H18 H 1.008329 0.238850 0.616983 0.039 Uiso 1 1 calc R . . . .
C19 C 0.81069(18) 0.20599(12) 0.63109(10) 0.0304(4) Uani 1 1 d . . . . .
H19 H 0.818278 0.147931 0.614422 0.036 Uiso 1 1 calc R . . . .
C20 C 0.68596(17) 0.23809(11) 0.65375(9) 0.0248(3) Uani 1 1 d . . . . .
C21 C 0.5658(2) 0.11040(12) 0.61630(11) 0.0341(4) Uani 1 1 d . . . . .
H21A H 0.601052 0.063062 0.646123 0.041 Uiso 1 1 calc R . . . .
H21B H 0.622798 0.113968 0.574208 0.041 Uiso 1 1 calc R . . . .
C22 C 0.4208(2) 0.09296(11) 0.59707(10) 0.0307(4) Uani 1 1 d . . . . .
C23 C 0.3726(2) 0.11983(14) 0.53345(11) 0.0413(5) Uani 1 1 d . . . . .
H23 H 0.433425 0.145950 0.501435 0.050 Uiso 1 1 calc R . . . .
C24 C 0.2377(2) 0.10962(15) 0.51517(11) 0.0431(5) Uani 1 1 d . . . . .
H24 H 0.206264 0.128640 0.471200 0.052 Uiso 1 1 calc R . . . .
C25 C 0.1499(2) 0.07160(16) 0.56149(12) 0.0458(5) Uani 1 1 d . . . . .
H25 H 0.056928 0.064702 0.549971 0.055 Uiso 1 1 calc R . . . .
C26 C 0.1982(3) 0.0433(2) 0.62541(14) 0.0588(7) Uani 1 1 d . . . . .
H26 H 0.137856 0.016548 0.657314 0.071 Uiso 1 1 calc R . . . .
C27 C 0.3331(2) 0.05367(16) 0.64285(12) 0.0447(5) Uani 1 1 d . . . . .
H27 H 0.365248 0.033698 0.686415 0.054 Uiso 1 1 calc R . . . .
C28 C 0.44759(16) 0.38486(11) 0.64620(8) 0.0219(3) Uani 1 1 d . . . . .
C29 C 0.46189(17) 0.46943(11) 0.61943(9) 0.0235(3) Uani 1 1 d . . . . .
C30 C 0.37133(18) 0.50098(12) 0.57050(9) 0.0284(4) Uani 1 1 d . . . . .
H30 H 0.379577 0.558957 0.553728 0.034 Uiso 1 1 calc R . . . .
C31 C 0.26868(19) 0.44725(13) 0.54627(10) 0.0316(4) Uani 1 1 d . . . . .
H31 H 0.206105 0.468928 0.513085 0.038 Uiso 1 1 calc R . . . .
C32 C 0.25636(18) 0.36251(13) 0.56985(10) 0.0299(4) Uani 1 1 d . . . . .
H32 H 0.187396 0.325651 0.551923 0.036 Uiso 1 1 calc R . . . .
C33 C 0.34557(18) 0.33149(11) 0.62000(9) 0.0264(3) Uani 1 1 d . . . . .
H33 H 0.336759 0.273422 0.636476 0.032 Uiso 1 1 calc R . . . .
C34 C 0.6064(2) 0.59518(12) 0.61142(11) 0.0353(4) Uani 1 1 d . . . . .
H34A H 0.539273 0.642056 0.619574 0.042 Uiso 1 1 calc R . . . .
H34B H 0.613837 0.584970 0.560947 0.042 Uiso 1 1 calc R . . . .
C35 C 0.7412(2) 0.61950(12) 0.64121(10) 0.0330(4) Uani 1 1 d . . . . .
C36 C 0.7488(2) 0.67705(13) 0.69632(12) 0.0411(5) Uani 1 1 d . . . . .
H36 H 0.668770 0.704027 0.713299 0.049 Uiso 1 1 calc R . . . .
C37 C 0.8730(2) 0.69549(16) 0.72687(13) 0.0480(5) Uani 1 1 d . . . . .
H37 H 0.877883 0.735526 0.764314 0.058 Uiso 1 1 calc R . . . .
C38 C 0.9889(2) 0.65574(15) 0.70288(13) 0.0461(5) Uani 1 1 d . . . . .
H38 H 1.073475 0.667729 0.724381 0.055 Uiso 1 1 calc R . . . .
C39 C 0.9830(2) 0.59830(15) 0.64753(12) 0.0433(5) Uani 1 1 d . . . . .
H39 H 1.063318 0.571244 0.630931 0.052 Uiso 1 1 calc R . . . .
C40 C 0.8591(2) 0.58058(14) 0.61651(11) 0.0386(4) Uani 1 1 d . . . . .
H40 H 0.854782 0.541721 0.578276 0.046 Uiso 1 1 calc R . . . .

loop_
_atom_site_aniso_label
_atom_site_aniso_U_11
_atom_site_aniso_U_22
_atom_site_aniso_U_33
_atom_site_aniso_U_23
_atom_site_aniso_U_13
_atom_site_aniso_U_12
O1 0.0262(6) 0.0246(6) 0.0342(7) -0.0048(5) 0.0050(5) -0.0008(5)
O2 0.0321(6) 0.0254(6) 0.0307(6) 0.0044(5) -0.0114(5) -0.0057(5)
C1 0.0319(9) 0.0196(7) 0.0232(8) 0.0002(6) 0.0013(7) 0.0023(7)
C2 0.0457(10) 0.0223(8) 0.0207(8) 0.0001(6) -0.0010(7) 0.0050(8)
C3 0.0511(12) 0.0372(10) 0.0260(9) 0.0006(8) -0.0058(8) 0.0160(9)
C4 0.0686(15) 0.0453(12) 0.0312(10) -0.0015(9) -0.0153(11) 0.0236(11)
C5 0.0900(18) 0.0374(11) 0.0226(9) 0.0025(8) -0.0115(10) 0.0146(12)
C6 0.0767(16) 0.0288(9) 0.0215(9) 0.0009(7) 0.0024(9) 0.0067(10)
C7 0.0561(12) 0.0196(8) 0.0227(8) -0.0005(6) 0.0033(8) 0.0019(8)
C8 0.0501(11) 0.0191(7) 0.0267(9) -0.0012(7) 0.0095(8) 0.0006(7)
C9 0.0636(14) 0.0297(9) 0.0302(9) 0.0001(8) 0.0200(10) 0.0035(9)
C10 0.0507(13) 0.0413(11) 0.0459(12) -0.0024(10) 0.0240(10) 0.0073(10)
C11 0.0393(11) 0.0411(11) 0.0441(11) -0.0021(9) 0.0132(9) 0.0098(9)
C12 0.0350(10) 0.0330(9) 0.0319(9) -0.0017(8) 0.0081(8) 0.0044(8)
C13 0.0361(10) 0.0209(7) 0.0248(8) -0.0021(6) 0.0067(7) -0.0001(7)
C14 0.0256(8) 0.0189(7) 0.0217(7) 0.0001(6) 0.0003(6) -0.0004(6)
C15 0.0247(8) 0.0265(8) 0.0193(7) 0.0030(6) -0.0021(6) 0.0022(6)
C16 0.0268(9) 0.0297(9) 0.0297(9) 0.0025(7) -0.0054(7) 0.0001(7)
C17 0.0236(8) 0.0374(10) 0.0379(10) 0.0053(8) -0.0050(7) -0.0023(7)
C18 0.0234(8) 0.0385(10) 0.0364(10) 0.0045(8) 0.0001(7) 0.0053(7)
C19 0.0277(9) 0.0292(9) 0.0342(10) 0.0008(7) -0.0002(7) 0.0053(7)
C20 0.0242(8) 0.0270(8) 0.0231(8) 0.0024(7) -0.0005(6) 0.0018(6)
C21 0.0340(10) 0.0251(8) 0.0433(11) -0.0079(8) 0.0063(8) 0.0017(7)
C22 0.0350(9) 0.0220(8) 0.0350(9) -0.0061(7) 0.0048(8) -0.0022(7)
C23 0.0446(12) 0.0444(11) 0.0351(10) 0.0033(9) 0.0070(9) -0.0070(9)
C24 0.0513(13) 0.0448(11) 0.0333(10) -0.0002(9) -0.0063(9) -0.0043(10)
C25 0.0377(11) 0.0500(13) 0.0498(12) -0.0059(10) -0.0068(10) -0.0107(10)
C26 0.0441(13) 0.0796(18) 0.0528(14) 0.0174(13) 0.0036(11) -0.0232(13)
C27 0.0424(11) 0.0527(13) 0.0390(11) 0.0086(10) 0.0001(9) -0.0103(10)
C28 0.0208(7) 0.0252(8) 0.0198(7) -0.0015(6) 0.0026(6) 0.0027(6)
C29 0.0232(8) 0.0236(8) 0.0237(8) -0.0022(6) -0.0024(6) -0.0008(6)
C30 0.0315(9) 0.0251(8) 0.0285(8) 0.0031(7) -0.0067(7) 0.0005(7)
C31 0.0284(9) 0.0335(9) 0.0329(9) -0.0010(8) -0.0093(7) 0.0026(7)
C32 0.0233(8) 0.0326(9) 0.0338(9) -0.0041(7) -0.0044(7) -0.0034(7)
C33 0.0247(8) 0.0258(8) 0.0288(8) -0.0012(7) 0.0018(7) -0.0018(6)
C34 0.0421(11) 0.0257(9) 0.0380(10) 0.0089(8) -0.0139(8) -0.0080(8)
C35 0.0387(10) 0.0249(8) 0.0355(10) 0.0071(7) -0.0105(8) -0.0086(7)
C36 0.0426(11) 0.0300(10) 0.0508(12) -0.0022(9) -0.0128(10) -0.0036(8)
C37 0.0501(13) 0.0395(11) 0.0543(13) -0.0092(10) -0.0165(11) -0.0099(10)
C38 0.0389(11) 0.0466(12) 0.0529(13) 0.0042(10) -0.0147(10) -0.0170(10)
C39 0.0369(11) 0.0450(12) 0.0479(12) 0.0082(10) 0.0000(9) -0.0093(9)
C40 0.0449(11) 0.0355(10) 0.0353(10) 0.0031(8) -0.0023(9) -0.0110(9)

loop_
_atom_type_symbol
_atom_type_description
_atom_type_scat_dispersion_real
_atom_type_scat_dispersion_imag
_atom_type_scat_source
C C 0.0181 0.0091 'International Tables Vol C Tables 4.2.6.8 and 6.1.1.4'
H H 0.0000 0.0000 'International Tables Vol C Tables 4.2.6.8 and 6.1.1.4'
O O 0.0492 0.0322 'International Tables Vol C Tables 4.2.6.8 and 6.1.1.4'

loop_
_exptl_crystal_face_index_h
_exptl_crystal_face_index_k
_exptl_crystal_face_index_l
_exptl_crystal_face_perp_dist
-1 0 0 0.0336
1 1 -12 0.0395
0 -1 12 0.0150
6 0 -1 0.0243
0 10 0 0.0896
0 -10 0 0.0951
1 -3 -12 0.0555

loop_
_geom_angle_atom_site_label_1
_geom_angle_atom_site_label_2
_geom_angle_atom_site_label_3
_geom_angle
_geom_angle_site_symmetry_1
_geom_angle_site_symmetry_3
_geom_angle_publ_flag
C20 O1 C21 117.93(13) . . ?
C29 O2 C34 117.85(13) . . ?
C2 C1 C13 105.34(14) . . ?
C14 C1 C2 127.63(16) . . ?
C14 C1 C13 126.99(16) . . ?
C3 C2 C1 132.35(17) . . ?
C3 C2 C7 119.11(17) . . ?
C7 C2 C1 108.53(17) . . ?
C2 C3 H3 120.4 . . ?
C2 C3 C4 119.2(2) . . ?
C4 C3 H3 120.4 . . ?
C3 C4 H4 119.4 . . ?
C5 C4 C3 121.3(2) . . ?
C5 C4 H4 119.4 . . ?
C4 C5 H5 119.9 . . ?
C4 C5 C6 120.3(2) . . ?
C6 C5 H5 119.9 . . ?
C5 C6 H6 120.6 . . ?
C7 C6 C5 118.8(2) . . ?
C7 C6 H6 120.6 . . ?
C2 C7 C8 108.80(16) . . ?
C6 C7 C2 121.3(2) . . ?
C6 C7 C8 129.88(19) . . ?
C9 C8 C7 130.02(18) . . ?
C9 C8 C13 121.0(2) . . ?
C13 C8 C7 109.00(16) . . ?
C8 C9 H9 120.4 . . ?
C10 C9 C8 119.14(19) . . ?
C10 C9 H9 120.4 . . ?
C9 C10 H10 119.9 . . ?
C9 C10 C11 120.3(2) . . ?
C11 C10 H10 119.9 . . ?
C10 C11 H11 119.4 . . ?
C10 C11 C12 121.2(2) . . ?
C12 C11 H11 119.4 . . ?
C11 C12 H12 120.4 . . ?
C11 C12 C13 119.15(18) . . ?
C13 C12 H12 120.4 . . ?
C8 C13 C1 108.25(16) . . ?
C12 C13 C1 132.57(16) . . ?
C12 C13 C8 119.18(17) . . ?
C1 C14 C15 123.13(15) . . ?
C1 C14 C28 121.62(15) . . ?
C15 C14 C28 115.25(13) . . ?
C16 C15 C14 121.72(15) . . ?
C16 C15 C20 119.00(16) . . ?
C20 C15 C14 119.25(15) . . ?
C15 C16 H16 119.6 . . ?
C15 C16 C17 120.72(17) . . ?
C17 C16 H16 119.6 . . ?
C16 C17 H17 120.3 . . ?
C18 C17 C16 119.48(17) . . ?
C18 C17 H17 120.3 . . ?
C17 C18 H18 119.4 . . ?
C17 C18 C19 121.16(17) . . ?
C19 C18 H18 119.4 . . ?
C18 C19 H19 120.4 . . ?
C18 C19 C20 119.14(17) . . ?
C20 C19 H19 120.4 . . ?
O1 C20 C15 114.94(14) . . ?
O1 C20 C19 124.58(15) . . ?
C19 C20 C15 120.49(16) . . ?
O1 C21 H21A 110.4 . . ?
O1 C21 H21B 110.4 . . ?
O1 C21 C22 106.82(15) . . ?
H21A C21 H21B 108.6 . . ?
C22 C21 H21A 110.4 . . ?
C22 C21 H21B 110.4 . . ?
C23 C22 C21 119.65(18) . . ?
C27 C22 C21 121.20(19) . . ?
C27 C22 C23 119.10(19) . . ?
C22 C23 H23 119.2 . . ?
C22 C23 C24 121.6(2) . . ?
C24 C23 H23 119.2 . . ?
C23 C24 H24 120.4 . . ?
C25 C24 C23 119.1(2) . . ?
C25 C24 H24 120.4 . . ?
C24 C25 H25 120.2 . . ?
C24 C25 C26 119.6(2) . . ?
C26 C25 H25 120.2 . . ?
C25 C26 H26 119.7 . . ?
C27 C26 C25 120.6(2) . . ?
C27 C26 H26 119.7 . . ?
C22 C27 C26 120.0(2) . . ?
C22 C27 H27 120.0 . . ?
C26 C27 H27 120.0 . . ?
C29 C28 C14 119.00(14) . . ?
C33 C28 C14 122.16(15) . . ?
C33 C28 C29 118.83(15) . . ?
O2 C29 C28 114.97(14) . . ?
O2 C29 C30 124.44(15) . . ?
C30 C29 C28 120.57(15) . . ?
C29 C30 H30 120.2 . . ?
C31 C30 C29 119.50(17) . . ?
C31 C30 H30 120.2 . . ?
C30 C31 H31 119.6 . . ?
C32 C31 C30 120.78(17) . . ?
C32 C31 H31 119.6 . . ?
C31 C32 H32 120.2 . . ?
C31 C32 C33 119.65(17) . . ?
C33 C32 H32 120.2 . . ?
C28 C33 H33 119.7 . . ?
C32 C33 C28 120.57(16) . . ?
C32 C33 H33 119.7 . . ?
O2 C34 H34A 110.6 . . ?
O2 C34 H34B 110.6 . . ?
O2 C34 C35 105.65(14) . . ?
H34A C34 H34B 108.7 . . ?
C35 C34 H34A 110.6 . . ?
C35 C34 H34B 110.6 . . ?
C36 C35 C34 120.2(2) . . ?
C36 C35 C40 119.42(19) . . ?
C40 C35 C34 120.28(17) . . ?
C35 C36 H36 119.8 . . ?
C35 C36 C37 120.3(2) . . ?
C37 C36 H36 119.8 . . ?
C36 C37 H37 120.0 . . ?
C38 C37 C36 120.0(2) . . ?
C38 C37 H37 120.0 . . ?
C37 C38 H38 119.8 . . ?
C37 C38 C39 120.4(2) . . ?
C39 C38 H38 119.8 . . ?
C38 C39 H39 120.2 . . ?
C38 C39 C40 119.6(2) . . ?
C40 C39 H39 120.2 . . ?
C35 C40 H40 119.9 . . ?
C39 C40 C35 120.3(2) . . ?
C39 C40 H40 119.9 . . ?

loop_
_geom_bond_atom_site_label_1
_geom_bond_atom_site_label_2
_geom_bond_distance
_geom_bond_site_symmetry_2
_geom_bond_publ_flag
O1 C20 1.364(2) . ?
O1 C21 1.438(2) . ?
O2 C29 1.364(2) . ?
O2 C34 1.442(2) . ?
C1 C2 1.489(2) . ?
C1 C13 1.491(2) . ?
C1 C14 1.351(2) . ?
C2 C3 1.392(3) . ?
C2 C7 1.407(3) . ?
C3 H3 0.9500 . ?
C3 C4 1.393(3) . ?
C4 H4 0.9500 . ?
C4 C5 1.382(4) . ?
C5 H5 0.9500 . ?
C5 C6 1.391(4) . ?
C6 H6 0.9500 . ?
C6 C7 1.390(3) . ?
C7 C8 1.457(3) . ?
C8 C9 1.387(3) . ?
C8 C13 1.409(2) . ?
C9 H9 0.9500 . ?
C9 C10 1.385(4) . ?
C10 H10 0.9500 . ?
C10 C11 1.385(3) . ?
C11 H11 0.9500 . ?
C11 C12 1.391(3) . ?
C12 H12 0.9500 . ?
C12 C13 1.394(3) . ?
C14 C15 1.494(2) . ?
C14 C28 1.496(2) . ?
C15 C16 1.392(2) . ?
C15 C20 1.400(2) . ?
C16 H16 0.9500 . ?
C16 C17 1.393(3) . ?
C17 H17 0.9500 . ?
C17 C18 1.378(3) . ?
C18 H18 0.9500 . ?
C18 C19 1.389(3) . ?
C19 H19 0.9500 . ?
C19 C20 1.396(2) . ?
C21 H21A 0.9900 . ?
C21 H21B 0.9900 . ?
C21 C22 1.502(3) . ?
C22 C23 1.380(3) . ?
C22 C27 1.376(3) . ?
C23 H23 0.9500 . ?
C23 C24 1.386(3) . ?
C24 H24 0.9500 . ?
C24 C25 1.375(3) . ?
C25 H25 0.9500 . ?
C25 C26 1.393(4) . ?
C26 H26 0.9500 . ?
C26 C27 1.382(3) . ?
C27 H27 0.9500 . ?
C28 C29 1.404(2) . ?
C28 C33 1.393(2) . ?
C29 C30 1.388(2) . ?
C30 H30 0.9500 . ?
C30 C31 1.387(3) . ?
C31 H31 0.9500 . ?
C31 C32 1.383(3) . ?
C32 H32 0.9500 . ?
C32 C33 1.393(3) . ?
C33 H33 0.9500 . ?
C34 H34A 0.9900 . ?
C34 H34B 0.9900 . ?
C34 C35 1.496(3) . ?
C35 C36 1.385(3) . ?
C35 C40 1.392(3) . ?
C36 H36 0.9500 . ?
C36 C37 1.389(3) . ?
C37 H37 0.9500 . ?
C37 C38 1.376(4) . ?
C38 H38 0.9500 . ?
C38 C39 1.386(3) . ?
C39 H39 0.9500 . ?
C39 C40 1.388(3) . ?
C40 H40 0.9500 . ?

loop_
_geom_torsion_atom_site_label_1
_geom_torsion_atom_site_label_2
_geom_torsion_atom_site_label_3
_geom_torsion_atom_site_label_4
_geom_torsion
_geom_torsion_site_symmetry_1
_geom_torsion_site_symmetry_2
_geom_torsion_site_symmetry_3
_geom_torsion_site_symmetry_4
_geom_torsion_publ_flag
O1 C21 C22 C23 92.7(2) . . . . ?
O1 C21 C22 C27 -84.7(2) . . . . ?
O2 C29 C30 C31 179.81(17) . . . . ?
O2 C34 C35 C36 -93.5(2) . . . . ?
O2 C34 C35 C40 82.6(2) . . . . ?
C1 C2 C3 C4 178.2(2) . . . . ?
C1 C2 C7 C6 -178.43(17) . . . . ?
C1 C2 C7 C8 0.3(2) . . . . ?
C1 C14 C15 C16 -81.1(2) . . . . ?
C1 C14 C15 C20 100.7(2) . . . . ?
C1 C14 C28 C29 97.2(2) . . . . ?
C1 C14 C28 C33 -81.3(2) . . . . ?
C2 C1 C13 C8 -2.92(19) . . . . ?
C2 C1 C13 C12 177.75(19) . . . . ?
C2 C1 C14 C15 -2.9(3) . . . . ?
C2 C1 C14 C28 176.69(16) . . . . ?
C2 C3 C4 C5 -0.5(4) . . . . ?
C2 C7 C8 C9 177.23(19) . . . . ?
C2 C7 C8 C13 -2.2(2) . . . . ?
C3 C2 C7 C6 0.7(3) . . . . ?
C3 C2 C7 C8 179.45(17) . . . . ?
C3 C4 C5 C6 1.8(4) . . . . ?
C4 C5 C6 C7 -1.8(3) . . . . ?
C5 C6 C7 C2 0.6(3) . . . . ?
C5 C6 C7 C8 -177.9(2) . . . . ?
C6 C7 C8 C9 -4.1(3) . . . . ?
C6 C7 C8 C13 176.4(2) . . . . ?
C7 C2 C3 C4 -0.7(3) . . . . ?
C7 C8 C9 C10 179.3(2) . . . . ?
C7 C8 C13 C1 3.2(2) . . . . ?
C7 C8 C13 C12 -177.36(16) . . . . ?
C8 C9 C10 C11 -1.0(3) . . . . ?
C9 C8 C13 C1 -176.32(17) . . . . ?
C9 C8 C13 C12 3.1(3) . . . . ?
C9 C10 C11 C12 1.6(4) . . . . ?
C10 C11 C12 C13 0.2(3) . . . . ?
C11 C12 C13 C1 176.75(19) . . . . ?
C11 C12 C13 C8 -2.5(3) . . . . ?
C13 C1 C2 C3 -177.4(2) . . . . ?
C13 C1 C2 C7 1.55(19) . . . . ?
C13 C1 C14 C15 -179.92(16) . . . . ?
C13 C1 C14 C28 -0.3(3) . . . . ?
C13 C8 C9 C10 -1.3(3) . . . . ?
C14 C1 C2 C3 5.1(3) . . . . ?
C14 C1 C2 C7 -175.97(18) . . . . ?
C14 C1 C13 C8 174.62(17) . . . . ?
C14 C1 C13 C12 -4.7(3) . . . . ?
C14 C15 C16 C17 -178.16(16) . . . . ?
C14 C15 C20 O1 -1.0(2) . . . . ?
C14 C15 C20 C19 179.27(16) . . . . ?
C14 C28 C29 O2 3.2(2) . . . . ?
C14 C28 C29 C30 -174.99(16) . . . . ?
C14 C28 C33 C32 176.28(16) . . . . ?
C15 C14 C28 C29 -83.17(18) . . . . ?
C15 C14 C28 C33 98.35(19) . . . . ?
C15 C16 C17 C18 -0.5(3) . . . . ?
C16 C15 C20 O1 -179.28(15) . . . . ?
C16 C15 C20 C19 1.0(2) . . . . ?
C16 C17 C18 C19 -0.2(3) . . . . ?
C17 C18 C19 C20 1.3(3) . . . . ?
C18 C19 C20 O1 178.65(17) . . . . ?
C18 C19 C20 C15 -1.7(3) . . . . ?
C20 O1 C21 C22 -156.28(16) . . . . ?
C20 C15 C16 C17 0.1(3) . . . . ?
C21 O1 C20 C15 169.81(15) . . . . ?
C21 O1 C20 C19 -10.5(2) . . . . ?
C21 C22 C23 C24 -176.22(19) . . . . ?
C21 C22 C27 C26 176.0(2) . . . . ?
C22 C23 C24 C25 -0.2(3) . . . . ?
C23 C22 C27 C26 -1.4(4) . . . . ?
C23 C24 C25 C26 -0.7(4) . . . . ?
C24 C25 C26 C27 0.5(4) . . . . ?
C25 C26 C27 C22 0.5(4) . . . . ?
C27 C22 C23 C24 1.2(3) . . . . ?
C28 C14 C15 C16 99.28(18) . . . . ?
C28 C14 C15 C20 -78.95(19) . . . . ?
C28 C29 C30 C31 -2.2(3) . . . . ?
C29 O2 C34 C35 -166.12(15) . . . . ?
C29 C28 C33 C32 -2.2(3) . . . . ?
C29 C30 C31 C32 -0.6(3) . . . . ?
C30 C31 C32 C33 1.9(3) . . . . ?
C31 C32 C33 C28 -0.5(3) . . . . ?
C33 C28 C29 O2 -178.27(15) . . . . ?
C33 C28 C29 C30 3.5(2) . . . . ?
C34 O2 C29 C28 166.39(16) . . . . ?
C34 O2 C29 C30 -15.5(3) . . . . ?
C34 C35 C36 C37 175.9(2) . . . . ?
C34 C35 C40 C39 -175.25(19) . . . . ?
C35 C36 C37 C38 -0.7(4) . . . . ?
C36 C35 C40 C39 1.0(3) . . . . ?
C36 C37 C38 C39 1.1(4) . . . . ?
C37 C38 C39 C40 -0.4(3) . . . . ?
C38 C39 C40 C35 -0.6(3) . . . . ?
C40 C35 C36 C37 -0.3(3) . . . . ?

loop_
_twin_individual_id
_twin_individual_mass_fraction_refined
1 0.6(2)
2 0.4(2)

loop_
_exptl_oxdiff_crystal_face_indexfrac_h
_exptl_oxdiff_crystal_face_indexfrac_k
_exptl_oxdiff_crystal_face_indexfrac_l
_exptl_oxdiff_crystal_face_x
_exptl_oxdiff_crystal_face_y
_exptl_oxdiff_crystal_face_z
-1.0000 -0.0000 0.0001 0.0107 -0.0006 0.1558
0.5435 0.9756 -12.4301 0.6436 -0.7538 -0.1325
-0.4317 -0.9855 12.4457 -0.6451 0.7554 0.1151
6.3918 0.2284 -0.6660 -0.0460 -0.0497 -0.9977
-0.0487 9.9593 0.0095 -0.6874 -0.7243 0.0534
0.0252 -9.9595 -0.0070 0.6875 0.7244 -0.0497
1.1547 -3.0899 -11.6994 0.8755 -0.4174 -0.2433
